data_1567559
loop_
_publ_author_name
'Huang, Mengjun'
'Ma, Jiawei'
'Zou, Zhenlei'
'Li, Heyin'
'Liu, Jiyang'
'Kong, Lingyu'
'Pan, Yi'
'Zhang, Weigang'
'Liang, Yong'
'Wang, Yi'

_publ_section_title
;
 A photoinduced transient activating strategy for late-stage
 chemoselective C(sp3)--H trifluoromethylation of azines
;
_journal_name_full 'Chemical Science'
_journal_paper_doi 10.1039/D2SC03989C
_journal_year 2022
_chemical_formula_moiety 'C18 H11 F3 N2'
_chemical_formula_sum 'C18 H11 F3 N2'
_chemical_formula_weight 312.29
_space_group_crystal_system monoclinic
_space_group_IT_number 14
_space_group_name_Hall '-P 2yn'
_space_group_name_H-M_alt 'P 1 21/n 1'
_atom_sites_solution_hydrogens mixed
_atom_sites_solution_primary iterative
_audit_creation_date 2020-09-01
_audit_creation_method
;
Olex2 1.3
(compiled 2020.07.31 svn.rc2a77460 for OlexSys, GUI svn.r6145)
;
_audit_update_record
;
2021-04-07 deposited with the CCDC.	2022-08-25 downloaded from the CCDC.
;
_cell_angle_alpha 90
_cell_angle_beta 100.7770(10)
_cell_angle_gamma 90
_cell_formula_units_Z 4
_cell_length_a 11.3732(4)
_cell_length_b 7.0194(3)
_cell_length_c 17.8991(6)
_cell_measurement_reflns_used 5442
_cell_measurement_temperature 193
_cell_measurement_theta_max 27.44
_cell_measurement_theta_min 3.51
_cell_volume 1403.74(9)
_computing_cell_refinement 'SAINT v8.37A (Bruker, 2015)'
_computing_data_reduction 'SAINT v8.37A (Bruker, 2015)'
_computing_molecular_graphics 'Olex2 1.3 (Dolomanov et al., 2009)'
_computing_publication_material 'Olex2 1.3 (Dolomanov et al., 2009)'
_computing_structure_refinement 'SHELXL 2018/3 (Sheldrick, 2015)'
_computing_structure_solution 'olex2.solve 1.3 (Bourhis et al., 2015)'
_diffrn_ambient_temperature 193
_diffrn_measured_fraction_theta_full 0.991
_diffrn_measured_fraction_theta_max 0.991
_diffrn_measurement_device_type 'Bruker APEX-II CCD'
_diffrn_measurement_method '\f and \w scans'
_diffrn_radiation_type MoK\a
_diffrn_radiation_wavelength 0.71073
_diffrn_reflns_av_R_equivalents 0.0267
_diffrn_reflns_av_unetI/netI 0.0236
_diffrn_reflns_Laue_measured_fraction_full 0.991
_diffrn_reflns_Laue_measured_fraction_max 0.991
_diffrn_reflns_limit_h_max 14
_diffrn_reflns_limit_h_min -14
_diffrn_reflns_limit_k_max 7
_diffrn_reflns_limit_k_min -9
_diffrn_reflns_limit_l_max 23
_diffrn_reflns_limit_l_min -23
_diffrn_reflns_number 12337
_diffrn_reflns_point_group_measured_fraction_full 0.991
_diffrn_reflns_point_group_measured_fraction_max 0.991
_diffrn_reflns_theta_full 25.242
_diffrn_reflns_theta_max 27.503
_diffrn_reflns_theta_min 2.335
_diffrn_source_current 40.0
_diffrn_source_power 2.0
_diffrn_source_voltage 50.0
_diffrn_standards_number 0
_exptl_absorpt_coefficient_mu 0.116
_exptl_absorpt_correction_T_max 0.7456
_exptl_absorpt_correction_T_min 0.7072
_exptl_absorpt_correction_type multi-scan
_exptl_absorpt_process_details
;
SADABS-2016/2 (Bruker,2016/2) was used for absorption correction.
wR2(int) was 0.1638 before and 0.0847 after correction.
The Ratio of minimum to maximum transmission is 0.9485.
The \l/2 correction factor is Not present.
;
_exptl_crystal_colour white
_exptl_crystal_colour_primary white
_exptl_crystal_density_diffrn 1.478
_exptl_crystal_description block
_exptl_crystal_F_000 640
_exptl_crystal_size_max 0.17
_exptl_crystal_size_mid 0.13
_exptl_crystal_size_min 0.11
_refine_diff_density_max 0.316
_refine_diff_density_min -0.215
_refine_diff_density_rms 0.039
_refine_ls_extinction_method none
_refine_ls_goodness_of_fit_ref 1.068
_refine_ls_hydrogen_treatment mixed
_refine_ls_matrix_type full
_refine_ls_number_parameters 216
_refine_ls_number_reflns 3191
_refine_ls_number_restraints 0
_refine_ls_restrained_S_all 1.068
_refine_ls_R_factor_all 0.0464
_refine_ls_R_factor_gt 0.0381
_refine_ls_shift/su_max 0.000
_refine_ls_shift/su_mean 0.000
_refine_ls_structure_factor_coef Fsqd
_refine_ls_weighting_details 'w=1/[\s^2^(Fo^2^)+(0.0456P)^2^+0.4826P] where P=(Fo^2^+2Fc^2^)/3'
_refine_ls_weighting_scheme calc
_refine_ls_wR_factor_gt 0.0969
_refine_ls_wR_factor_ref 0.1029
_reflns_Friedel_coverage 0.000
_reflns_number_gt 2725
_reflns_number_total 3191
_reflns_threshold_expression 'I > 2\s(I)'
_cod_data_source_file d2sc03989c2.cif
_cod_data_source_block wpl2020082902_0m_a
_cod_database_code 1567559
_shelx_shelxl_version_number 2018/3
_shelx_space_group_comment
;
The symmetry employed for this shelxl refinement is uniquely defined
by the following loop, which should always be used as a source of
symmetry information in preference to the above space-group names.
They are only intended as comments.
;
_shelx_estimated_absorpt_t_max 0.987
_shelx_estimated_absorpt_t_min 0.981
_olex2_refinement_description
;
1. Fixed Uiso
 At 1.2 times of:
  All C(H) groups
2.a Aromatic/amide H refined with riding coordinates:
 C1(H1), C2(H2), C6(H6), C8(H8), C9(H9), C11(H11), C12(H12), C14(H14), C15(H15)
;
_olex2_submission_special_instructions 'No special instructions were received'

loop_
_space_group_symop_operation_xyz
'x, y, z'
'-x+1/2, y+1/2, -z+1/2'
'-x, -y, -z'
'x-1/2, -y-1/2, z-1/2'

loop_
_atom_site_label
_atom_site_type_symbol
_atom_site_fract_x
_atom_site_fract_y
_atom_site_fract_z
_atom_site_U_iso_or_equiv
_atom_site_adp_type
_atom_site_occupancy
_atom_site_site_symmetry_order
_atom_site_calc_flag
_atom_site_refinement_flags_posn
_atom_site_refinement_flags_adp
_atom_site_refinement_flags_occupancy
_atom_site_disorder_assembly
_atom_site_disorder_group
F1 F 0.78364(8) 0.80951(13) 0.49139(5) 0.0447(2) Uani 1 1 d . . . . .
F2 F 0.96044(7) 0.76961(15) 0.46792(5) 0.0470(3) Uani 1 1 d . . . . .
F3 F 0.89184(7) 0.57832(13) 0.54246(5) 0.0391(2) Uani 1 1 d . . . . .
N1 N 0.49089(9) 0.24222(16) 0.43439(6) 0.0274(2) Uani 1 1 d . . . . .
N2 N -0.21940(11) 1.0436(2) 0.28251(8) 0.0455(4) Uani 1 1 d . . . . .
C00N C 0.86127(11) 0.6774(2) 0.47750(8) 0.0295(3) Uani 1 1 d . . . . .
C1 C 0.70508(11) 0.26862(19) 0.44944(8) 0.0289(3) Uani 1 1 d . . . . .
H1 H 0.780477 0.208700 0.465465 0.035 Uiso 1 1 calc R U . . .
C2 C 0.59888(12) 0.17217(19) 0.45648(8) 0.0299(3) Uani 1 1 d . . . . .
H2 H 0.605924 0.048698 0.478607 0.036 Uiso 1 1 calc R U . . .
C3 C 0.69950(10) 0.44821(19) 0.41957(7) 0.0245(3) Uani 1 1 d . . . . .
C4 C 0.58451(10) 0.53302(18) 0.39651(7) 0.0220(3) Uani 1 1 d . . . . .
C5 C 0.48301(10) 0.42266(18) 0.40454(7) 0.0225(3) Uani 1 1 d . . . . .
C6 C 0.36720(10) 0.50011(18) 0.38213(7) 0.0234(3) Uani 1 1 d . . . . .
H6 H 0.299463 0.424065 0.385925 0.028 Uiso 1 1 calc R U . . .
C7 C 0.35035(10) 0.68310(18) 0.35496(7) 0.0223(3) Uani 1 1 d . . . . .
C8 C 0.45245(11) 0.79343(18) 0.34839(7) 0.0248(3) Uani 1 1 d . . . . .
H8 H 0.442084 0.920963 0.330618 0.030 Uiso 1 1 calc R U . . .
C9 C 0.56513(11) 0.72012(19) 0.36706(7) 0.0245(3) Uani 1 1 d . . . . .
H9 H 0.631646 0.795604 0.360232 0.029 Uiso 1 1 calc R U . . .
C10 C 0.22847(10) 0.76578(18) 0.33443(7) 0.0228(3) Uani 1 1 d . . . . .
C11 C 0.20782(11) 0.95736(19) 0.34848(8) 0.0282(3) Uani 1 1 d . . . . .
H11 H 0.273090 1.037795 0.368976 0.034 Uiso 1 1 calc R U . . .
C12 C 0.09304(12) 1.0309(2) 0.33276(8) 0.0306(3) Uani 1 1 d . . . . .
H12 H 0.079534 1.160975 0.343145 0.037 Uiso 1 1 calc R U . . .
C13 C -0.00265(11) 0.9144(2) 0.30175(7) 0.0274(3) Uani 1 1 d . . . . .
C14 C 0.01664(11) 0.7245(2) 0.28523(7) 0.0280(3) Uani 1 1 d . . . . .
H14 H -0.048354 0.645710 0.262770 0.034 Uiso 1 1 calc R U . . .
C15 C 0.13178(11) 0.65169(19) 0.30194(7) 0.0261(3) Uani 1 1 d . . . . .
H15 H 0.145204 0.521860 0.291102 0.031 Uiso 1 1 calc R U . . .
C16 C -0.12354(12) 0.9876(2) 0.28982(8) 0.0329(3) Uani 1 1 d . . . . .
C17 C 0.81257(11) 0.5527(2) 0.41094(8) 0.0282(3) Uani 1 1 d . . . . .
H17A H 0.8732(14) 0.464(2) 0.4050(9) 0.035(4) Uiso 1 1 d . . . . .
H17B H 0.7992(13) 0.631(2) 0.3652(9) 0.034(4) Uiso 1 1 d . . . . .

loop_
_atom_site_aniso_label
_atom_site_aniso_U_11
_atom_site_aniso_U_22
_atom_site_aniso_U_33
_atom_site_aniso_U_23
_atom_site_aniso_U_13
_atom_site_aniso_U_12
F1 0.0353(5) 0.0403(5) 0.0540(6) -0.0133(4) -0.0032(4) 0.0106(4)
F2 0.0327(5) 0.0554(6) 0.0518(6) 0.0000(4) 0.0052(4) -0.0175(4)
F3 0.0362(4) 0.0458(5) 0.0318(4) 0.0043(4) -0.0025(3) 0.0010(4)
N1 0.0258(5) 0.0213(5) 0.0340(6) 0.0003(4) 0.0032(4) 0.0003(4)
N2 0.0290(6) 0.0588(9) 0.0488(8) 0.0052(7) 0.0076(5) 0.0126(6)
C00N 0.0201(6) 0.0324(7) 0.0350(7) 0.0028(5) 0.0022(5) 0.0011(5)
C1 0.0234(6) 0.0286(7) 0.0331(7) -0.0021(5) 0.0014(5) 0.0070(5)
C2 0.0305(7) 0.0220(6) 0.0355(7) 0.0013(5) 0.0020(5) 0.0032(5)
C3 0.0201(6) 0.0294(7) 0.0238(6) -0.0042(5) 0.0034(4) 0.0010(5)
C4 0.0199(5) 0.0251(6) 0.0203(6) -0.0020(4) 0.0023(4) 0.0005(5)
C5 0.0222(6) 0.0221(6) 0.0229(6) -0.0025(4) 0.0032(4) 0.0005(5)
C6 0.0194(5) 0.0238(6) 0.0267(6) -0.0018(5) 0.0035(4) -0.0026(5)
C7 0.0196(5) 0.0250(6) 0.0213(6) -0.0017(5) 0.0011(4) 0.0000(5)
C8 0.0240(6) 0.0230(6) 0.0256(6) 0.0034(5) 0.0005(5) -0.0013(5)
C9 0.0202(5) 0.0281(7) 0.0245(6) 0.0022(5) 0.0024(4) -0.0038(5)
C10 0.0201(5) 0.0260(6) 0.0217(6) 0.0018(5) 0.0021(4) 0.0009(5)
C11 0.0246(6) 0.0262(7) 0.0323(7) -0.0004(5) 0.0016(5) -0.0006(5)
C12 0.0301(7) 0.0267(7) 0.0342(7) 0.0005(5) 0.0037(5) 0.0052(5)
C13 0.0215(6) 0.0361(7) 0.0246(6) 0.0049(5) 0.0039(5) 0.0055(5)
C14 0.0198(6) 0.0359(7) 0.0271(6) -0.0011(5) 0.0012(5) -0.0018(5)
C15 0.0231(6) 0.0268(7) 0.0276(6) -0.0022(5) 0.0025(5) 0.0001(5)
C16 0.0267(7) 0.0407(8) 0.0313(7) 0.0047(6) 0.0055(5) 0.0055(6)
C17 0.0189(6) 0.0362(8) 0.0297(7) 0.0003(6) 0.0046(5) 0.0025(5)

loop_
_atom_type_symbol
_atom_type_description
_atom_type_scat_dispersion_real
_atom_type_scat_dispersion_imag
_atom_type_scat_source
C C 0.0033 0.0016 'International Tables Vol C Tables 4.2.6.8 and 6.1.1.4'
H H 0.0000 0.0000 'International Tables Vol C Tables 4.2.6.8 and 6.1.1.4'
F F 0.0171 0.0103 'International Tables Vol C Tables 4.2.6.8 and 6.1.1.4'
N N 0.0061 0.0033 'International Tables Vol C Tables 4.2.6.8 and 6.1.1.4'

loop_
_geom_angle_atom_site_label_1
_geom_angle_atom_site_label_2
_geom_angle_atom_site_label_3
_geom_angle
_geom_angle_site_symmetry_1
_geom_angle_site_symmetry_3
_geom_angle_publ_flag
C2 N1 C5 116.90(11) . . ?
F1 C00N F2 106.88(12) . . ?
F1 C00N F3 105.75(11) . . ?
F1 C00N C17 113.25(10) . . ?
F2 C00N F3 105.85(10) . . ?
F2 C00N C17 112.06(11) . . ?
F3 C00N C17 112.51(12) . . ?
C2 C1 H1 120.0 . . ?
C3 C1 H1 120.0 . . ?
C3 C1 C2 120.00(12) . . ?
N1 C2 C1 124.16(12) . . ?
N1 C2 H2 117.9 . . ?
C1 C2 H2 117.9 . . ?
C1 C3 C4 118.14(11) . . ?
C1 C3 C17 120.60(11) . . ?
C4 C3 C17 121.27(12) . . ?
C5 C4 C3 117.51(11) . . ?
C9 C4 C3 124.41(11) . . ?
C9 C4 C5 118.07(11) . . ?
N1 C5 C4 123.26(11) . . ?
N1 C5 C6 117.12(11) . . ?
C6 C5 C4 119.61(11) . . ?
C5 C6 H6 119.3 . . ?
C7 C6 C5 121.42(11) . . ?
C7 C6 H6 119.3 . . ?
C6 C7 C8 118.52(11) . . ?
C6 C7 C10 121.01(11) . . ?
C8 C7 C10 120.47(11) . . ?
C7 C8 H8 119.3 . . ?
C9 C8 C7 121.34(12) . . ?
C9 C8 H8 119.3 . . ?
C4 C9 H9 119.5 . . ?
C8 C9 C4 120.98(11) . . ?
C8 C9 H9 119.5 . . ?
C11 C10 C7 120.86(11) . . ?
C11 C10 C15 118.79(11) . . ?
C15 C10 C7 120.34(11) . . ?
C10 C11 H11 119.8 . . ?
C12 C11 C10 120.47(12) . . ?
C12 C11 H11 119.8 . . ?
C11 C12 H12 120.0 . . ?
C11 C12 C13 120.00(13) . . ?
C13 C12 H12 120.0 . . ?
C12 C13 C14 120.35(11) . . ?
C12 C13 C16 120.07(13) . . ?
C14 C13 C16 119.52(12) . . ?
C13 C14 H14 120.4 . . ?
C15 C14 C13 119.18(12) . . ?
C15 C14 H14 120.4 . . ?
C10 C15 H15 119.4 . . ?
C14 C15 C10 121.16(12) . . ?
C14 C15 H15 119.4 . . ?
N2 C16 C13 177.93(15) . . ?
C00N C17 C3 113.39(11) . . ?
C00N C17 H17A 107.7(10) . . ?
C00N C17 H17B 108.3(10) . . ?
C3 C17 H17A 109.9(10) . . ?
C3 C17 H17B 110.9(9) . . ?
H17A C17 H17B 106.3(13) . . ?

loop_
_geom_bond_atom_site_label_1
_geom_bond_atom_site_label_2
_geom_bond_distance
_geom_bond_site_symmetry_2
_geom_bond_publ_flag
F1 C00N 1.3353(16) . ?
F2 C00N 1.3388(15) . ?
F3 C00N 1.3437(16) . ?
N1 C2 1.3134(16) . ?
N1 C5 1.3711(16) . ?
N2 C16 1.1431(17) . ?
C00N C17 1.4986(19) . ?
C1 H1 0.9500 . ?
C1 C2 1.4107(18) . ?
C1 C3 1.3661(19) . ?
C2 H2 0.9500 . ?
C3 C4 1.4259(16) . ?
C3 C17 1.5132(17) . ?
C4 C5 1.4197(17) . ?
C4 C9 1.4169(18) . ?
C5 C6 1.4120(16) . ?
C6 H6 0.9500 . ?
C6 C7 1.3742(18) . ?
C7 C8 1.4188(17) . ?
C7 C10 1.4842(16) . ?
C8 H8 0.9500 . ?
C8 C9 1.3634(17) . ?
C9 H9 0.9500 . ?
C10 C11 1.3960(18) . ?
C10 C15 1.3963(17) . ?
C11 H11 0.9500 . ?
C11 C12 1.3829(17) . ?
C12 H12 0.9500 . ?
C12 C13 1.3913(19) . ?
C13 C14 1.392(2) . ?
C13 C16 1.4460(17) . ?
C14 H14 0.9500 . ?
C14 C15 1.3852(17) . ?
C15 H15 0.9500 . ?
C17 H17A 0.952(17) . ?
C17 H17B 0.975(17) . ?

loop_
_geom_torsion_atom_site_label_1
_geom_torsion_atom_site_label_2
_geom_torsion_atom_site_label_3
_geom_torsion_atom_site_label_4
_geom_torsion
_geom_torsion_site_symmetry_1
_geom_torsion_site_symmetry_2
_geom_torsion_site_symmetry_3
_geom_torsion_site_symmetry_4
_geom_torsion_publ_flag
F1 C00N C17 C3 -58.29(16) . . . . ?
F2 C00N C17 C3 -179.30(11) . . . . ?
F3 C00N C17 C3 61.56(14) . . . . ?
N1 C5 C6 C7 176.88(11) . . . . ?
C1 C3 C4 C5 -1.47(17) . . . . ?
C1 C3 C4 C9 177.77(12) . . . . ?
C1 C3 C17 C00N -93.10(15) . . . . ?
C2 N1 C5 C4 0.33(18) . . . . ?
C2 N1 C5 C6 -178.75(11) . . . . ?
C2 C1 C3 C4 0.23(19) . . . . ?
C2 C1 C3 C17 -179.40(12) . . . . ?
C3 C1 C2 N1 1.5(2) . . . . ?
C3 C4 C5 N1 1.26(18) . . . . ?
C3 C4 C5 C6 -179.68(11) . . . . ?
C3 C4 C9 C8 -177.97(12) . . . . ?
C4 C3 C17 C00N 87.28(15) . . . . ?
C4 C5 C6 C7 -2.23(18) . . . . ?
C5 N1 C2 C1 -1.7(2) . . . . ?
C5 C4 C9 C8 1.27(18) . . . . ?
C5 C6 C7 C8 1.13(18) . . . . ?
C5 C6 C7 C10 -177.56(11) . . . . ?
C6 C7 C8 C9 1.22(18) . . . . ?
C6 C7 C10 C11 143.25(13) . . . . ?
C6 C7 C10 C15 -35.52(17) . . . . ?
C7 C8 C9 C4 -2.43(19) . . . . ?
C7 C10 C11 C12 -176.68(12) . . . . ?
C7 C10 C15 C14 177.37(12) . . . . ?
C8 C7 C10 C11 -35.41(17) . . . . ?
C8 C7 C10 C15 145.83(12) . . . . ?
C9 C4 C5 N1 -178.04(11) . . . . ?
C9 C4 C5 C6 1.02(17) . . . . ?
C10 C7 C8 C9 179.91(11) . . . . ?
C10 C11 C12 C13 -0.9(2) . . . . ?
C11 C10 C15 C14 -1.42(19) . . . . ?
C11 C12 C13 C14 -1.1(2) . . . . ?
C11 C12 C13 C16 176.03(12) . . . . ?
C12 C13 C14 C15 1.7(2) . . . . ?
C13 C14 C15 C10 -0.48(19) . . . . ?
C15 C10 C11 C12 2.11(19) . . . . ?
C16 C13 C14 C15 -175.37(12) . . . . ?
C17 C3 C4 C5 178.15(11) . . . . ?
C17 C3 C4 C9 -2.60(19) . . . . ?
